data_2003911
loop_
_publ_author_name
'Kettmann, V.'
'Boz\'oov\'a, A.'
'Ryb\'ar, A.'

_publ_section_title 9,9'-Thiobis(1,2,3,4,7,8-hexahydro-7-methyl-6<i>H</i>-pyrimido[1,6-<i>a</i>]pyrimidine-6,8-dione)
_journal_issue 9
_journal_name_full 'Acta Crystallographica Section C'
_journal_page_first 1861
_journal_page_last 1864
_journal_paper_doi 10.1107/S0108270194000090
_journal_volume 51
_journal_year 1995
_chemical_compound_source 'crystallization from ethanol/water'
_chemical_formula_sum 'C16 H20 N6 O4 S'
_chemical_formula_weight 392.4
_space_group_IT_number 43
_symmetry_cell_setting orthorhombic
_symmetry_space_group_name_Hall 'F 2 -2d'
_symmetry_space_group_name_H-M 'F d d 2'
_atom_type_scat_source IntTabIV
_cell_angle_alpha 90
_cell_angle_beta 90
_cell_angle_gamma 90
_cell_formula_units_Z 16
_cell_length_a 23.875(11)
_cell_length_b 22.954(10)
_cell_length_c 11.877(5)
_cell_measurement_reflns_used 15
_cell_measurement_temperature 293
_cell_measurement_theta_max 18
_cell_measurement_theta_min 6
_cell_volume 6509(5)
_computing_cell_refinement 'Syntex P2~1~ Diffractometer Software'
_computing_data_collection 'Syntex P2~1~ Diffractometer Software'
_computing_data_reduction 'XP21 (Pavel\<c\'ik, 1987)'
_computing_structure_refinement NRC
_computing_structure_solution 'NRC (Ahmed & Singh, 1973)'
_diffrn_measurement_device 'Syntex P2~1~'
_diffrn_measurement_method '\q/2\q scans'
_diffrn_radiation_type MoK\a
_diffrn_radiation_wavelength 0.71073
_diffrn_reflns_av_R_equivalents 0.024
_diffrn_reflns_limit_h_max 28
_diffrn_reflns_limit_h_min 0
_diffrn_reflns_limit_k_max 27
_diffrn_reflns_limit_k_min 0
_diffrn_reflns_limit_l_max 14
_diffrn_reflns_limit_l_min 0
_diffrn_reflns_number 3288
_diffrn_reflns_theta_max 25
_diffrn_standards_decay_% +-4
_diffrn_standards_interval_count 100
_diffrn_standards_interval_time 100
_diffrn_standards_number 2
_exptl_absorpt_coefficient_mu 0.23
_exptl_absorpt_correction_type none
_exptl_crystal_colour colourless
_exptl_crystal_density_diffrn 1.601
_exptl_crystal_density_meas 1.60(1)
_exptl_crystal_density_method 'pycnometry and flotation in brom./c-hex'
_exptl_crystal_description prism
_exptl_crystal_size_max 0.50
_exptl_crystal_size_mid 0.20
_exptl_crystal_size_min 0.15
_refine_diff_density_max 0.21
_refine_diff_density_min -0.23
_refine_ls_goodness_of_fit_obs 1.45
_refine_ls_hydrogen_treatment noref
_refine_ls_number_parameters 253
_refine_ls_number_reflns 1222
_refine_ls_R_factor_obs 0.052
_refine_ls_shift/esd_max 0.09
_refine_ls_structure_factor_coef F
_refine_ls_weighting_details 'w = 1/[\s^2^(F~o~)+0.0009|F~o~|^2^]'
_refine_ls_weighting_scheme calc
_refine_ls_wR_factor_obs 0.055
_reflns_number_observed 1222
_reflns_number_total 1515
_reflns_observed_criterion I>2\s(I)
_cod_data_source_file ka1042.cif
_cod_data_source_block ka1042a
_cod_depositor_comments
;
The following automatic conversions were performed:

'_refine_ls_weighting_scheme' value '
1/[\s^2^(F~o~)+0.0009|F~o~|^2^]' was changed to 'calc'. New tag
'_refine_ls_weighting_details' was created. The value of the new tag
was set to 'w = 1/[\s^2^(F~o~)+0.0009|F~o~|^2^]'.

Automatic conversion script
Id: cif_fix_values 3143 2015-03-26 13:38:13Z robertas 
;
_cod_original_cell_volume 6509(3)
_cod_database_code 2003911

loop_
_symmetry_equiv_pos_as_xyz
x,y,z
-x,-y,z
1/4+x,1/4-y,1/4+z
1/4-x,1/4+y,1/4+z
x,1/2+y,1/2+z
-x,1/2-y,1/2+z
1/4+x,3/4-y,3/4+z
1/4-x,3/4+y,3/4+z
1/2+x,y,1/2+z
1/2-x,-y,1/2+z
3/4+x,1/4-y,3/4+z
3/4-x,1/4+y,3/4+z
1/2+x,1/2+y,z
1/2-x,1/2-y,z
3/4+x,3/4-y,1/4+z
3/4-x,3/4+y,1/4+z

loop_
_atom_site_label
_atom_site_fract_x
_atom_site_fract_y
_atom_site_fract_z
_atom_site_B_iso_or_equiv
S(1) -.2395 .4898 .5855(1) 3.85(2)
O(1) -.3423(1) .5620(1) .6324(2) 5.32(7)
O(2) -.3878(1) .4753(1) .9586(2) 4.68(6)
N(1) -.3645(1) .5196(1) .7977(2) 3.81(7)
N(2) -.3210(1) .4333(1) .8548(2) 3.14(6)
N(3) -.2482(1) .3934(1) .7517(2) 3.93(7)
C(1) -.2896(1) .4816(1) .6897(2) 2.94(8)
C(2) -.3315(1) .5225(1) .6991(3) 3.71(9)
C(3) -.3595(1) .4765(1) .8723(3) 3.59(9)
C(4) -.3213(1) .3847(1) .9312(3) 4.03(10)
C(51) -.2665(3) .3586(3) .9405(6) 3.86(17)
C(52) -.2879(3) .3340(3) .8858(6) 5.01(23)
C(6) -.2406(2) .3455(2) .8252(3) 5.58(12)
C(7) -.2858(1) .4361(1) .7632(3) 3.16(8)
C(8) -.4055(2) .5639(1) .8198(3) 5.26(11)
O(3) -.1880(1) .3735(1) .5366(2) 5.42(8)
O(4) -.2779(1) .3407(1) .2124(2) 4.86(7)
N(4) -.2313(1) .3584(1) .3717(3) 4.05(8)
N(5) -.3074(1) .4152(1) .3168(2) 3.09(6)
N(6) -.3299(1) .4986(1) .4157(2) 3.72(7)
C(9) -.2556(1) .4403(1) .4807(3) 3.69(8)
C(10) -.2225(1) .3910(1) .4698(3) 3.75(9)
C(11) -.2720(1) .3699(1) .2946(3) 3.69(9)
C(12) -.3543(1) .4210(1) .2408(3) 3.61(9)
C(13) -.3980(1) .4588(2) .2911(3) 4.91(10)
C(14) -.3731(1) .5145(1) .3379(3) 4.51(10)
C(15) -.2973(1) .4519(1) .4048(3) 3.08(8)
C(16) -.1941(1) .3091(2) .3496(4) 5.74(12)
H(N3) -.2337 .3963 .6857 4.7
H1(C8) -.4385 .5490 .8258 5.6
H2(C8) -.4017 .6010 .7590 5.6
H3(C8) -.4170 .5702 .9024 5.6
H(N6) -.3262 .5258 .4864 4.5
H1(C12) -.3407 .4430 .1770 4.3
H2(C12) -.3620 .3775 .2110 4.3
H1(C13) -.4187 .4308 .3576 5.6
H2(C13) -.4268 .4593 .2386 5.6
H1(C14) -.3587 .5455 .2677 5.0
H2(C14) -.4060 .5400 .3780 5.0
H1(C16) -.2041 .2823 .2775 5.9
H2(C16) -.2088 .2858 .4116 5.9
H3(C16) -.1532 .3280 .3450 5.9

loop_
_geom_angle_atom_site_label_1
_geom_angle_atom_site_label_2
_geom_angle_atom_site_label_3
_geom_angle
_geom_angle_publ_flag
C(1) S(1) C(9) 106.7(2) yes
C(2) N(1) C(3) 122.5(3) yes
C(2) N(1) C(8) 119.9(3) yes
C(3) N(1) C(8) 117.3(3) yes
C(3) N(2) C(4) 117.6(3) yes
C(3) N(2) C(7) 119.8(3) yes
C(4) N(2) C(7) 122.5(3) yes
C(6) N(3) C(7) 126.4(3) yes
C(10) N(4) C(11) 124.2(3) yes
C(10) N(4) C(16) 118.1(3) yes
C(11) N(4) C(16) 117.6(3) yes
C(11) N(5) C(12) 115.5(3) yes
C(11) N(5) C(15) 120.6(3) yes
C(12) N(5) C(15) 123.9(3) yes
C(14) N(6) C(15) 124.3(3) yes

loop_
_geom_bond_atom_site_label_1
_geom_bond_atom_site_label_2
_geom_bond_distance
_geom_bond_publ_flag
S(1) C(1) 1.732(3) yes
C(1) C(2) 1.376(4) yes
C(2) O(1) 1.233(4) yes
C(2) N(1) 1.413(5) yes
N(1) C(3) 1.332(4) yes
C(3) O(2) 1.227(4) yes
C(3) N(2) 1.368(4) yes
N(2) C(7) 1.376(4) yes
C(7) C(1) 1.363(4) yes
N(2) C(4) 1.438(4) yes
N(3) C(6) 1.415(5) yes
N(3) C(7) 1.337(4) yes
S(1) C(9) 1.729(3) yes
C(9) C(10) 1.385(4) yes
C(10) O(3) 1.212(4) yes
C(10) N(4) 1.402(5) yes
N(4) C(11) 1.360(4) yes
C(11) O(4) 1.192(4) yes
C(11) N(5) 1.366(4) yes
N(5) C(15) 1.365(4) yes
C(15) C(9) 1.370(5) yes
N(5) C(12) 1.445(4) yes
N(6) C(14) 1.433(5) yes
N(6) C(15) 1.329(4) yes
N(1) C(8) 1.435(5) no
C(4) C(51) 1.442(7) no
C(4) C(52) 1.511(8) no
C(51) C(6) 1.532(8) no
C(52) C(6) 1.365(8) no
N(4) C(16) 1.461(5) no
C(12) C(13) 1.482(5) no
C(13) C(14) 1.517(5) no
